data_7015553
loop_
_publ_author_name
'L\'opez-G\'omez, Mar\'ia J'
'Connelly, Neil G.'
'Haddow, Mairi F.'
'Hamilton, Alex'
'Lusi, Matteo'
'Baisch, Ulrich'
'Orpen, A. Guy'

_publ_section_title
;
 Potassium S2N-heteroscorpionates: structure and iridaboratrane
 formation.
;
_journal_issue 17
_journal_name_full 'Dalton transactions (Cambridge, England : 2003)'
_journal_page_first 4647
_journal_page_last 4659
_journal_paper_doi 10.1039/c0dt01718c
_journal_volume 40
_journal_year 2011
_chemical_formula_moiety 'C11 H14 B K N6 S2, 0.5(C H4 O)'
_chemical_formula_sum 'C11.5 H16 B K N6 O0.5 S2'
_chemical_formula_weight 360.33
_chemical_name_systematic
;
?
;
_space_group_IT_number 2
_symmetry_cell_setting triclinic
_symmetry_space_group_name_Hall '-P 1'
_symmetry_space_group_name_H-M 'P -1'
_atom_sites_solution_hydrogens geom
_atom_sites_solution_primary direct
_atom_sites_solution_secondary difmap
_audit_creation_method SHELXL-97
_cell_angle_alpha 113.484(1)
_cell_angle_beta 100.682(1)
_cell_angle_gamma 94.266(1)
_cell_formula_units_Z 4
_cell_length_a 10.8712(2)
_cell_length_b 12.5318(3)
_cell_length_c 13.7319(3)
_cell_measurement_temperature 120(2)
_cell_volume 1663.12(6)
_computing_cell_refinement 'DENZO (Otwinowski & Minor, 1997) & COLLECT (Hooft, R.W.W., 1998)'
_computing_data_collection 'COLLECT (Hooft, R.W.W., 1998)'
_computing_data_reduction 'DENZO (Otwinowski & Minor, 1997) & COLLECT (Hooft, R.W.W., 1998)'
_computing_molecular_graphics 'Bruker ShelXTL'
_computing_structure_refinement 'SHELXL-97 (Sheldrick, 2008)'
_computing_structure_solution 'SHELXS-97 (Sheldrick, 2008)'
_diffrn_ambient_temperature 120(2)
_diffrn_detector_area_resol_mean 9.091
_diffrn_measured_fraction_theta_full 0.997
_diffrn_measured_fraction_theta_max 0.997
_diffrn_measurement_device_type 'Bruker-Nonius Roper CCD camera on \k-goniostat'
_diffrn_measurement_method '\f & \w scans'
_diffrn_radiation_monochromator graphite
_diffrn_radiation_source 'Bruker-Nonius FR591 rotating anode'
_diffrn_radiation_type MoK\a
_diffrn_radiation_wavelength 0.71073
_diffrn_reflns_av_R_equivalents 0.0377
_diffrn_reflns_av_sigmaI/netI 0.0330
_diffrn_reflns_limit_h_max 14
_diffrn_reflns_limit_h_min -13
_diffrn_reflns_limit_k_max 16
_diffrn_reflns_limit_k_min -16
_diffrn_reflns_limit_l_max 17
_diffrn_reflns_limit_l_min -17
_diffrn_reflns_number 35085
_diffrn_reflns_theta_full 27.53
_diffrn_reflns_theta_max 27.53
_diffrn_reflns_theta_min 2.92
_exptl_absorpt_coefficient_mu 0.576
_exptl_absorpt_correction_T_max 0.7456
_exptl_absorpt_correction_T_min 0.6581
_exptl_absorpt_correction_type multi-scan
_exptl_absorpt_process_details 'SADABS 2007/2 (Sheldrick, G.M., 2007)'
_exptl_crystal_colour colourless
_exptl_crystal_density_diffrn 1.439
_exptl_crystal_density_method 'not measured'
_exptl_crystal_description plate
_exptl_crystal_F_000 748
_exptl_crystal_size_max 0.48
_exptl_crystal_size_mid 0.38
_exptl_crystal_size_min 0.08
_refine_diff_density_max 0.722
_refine_diff_density_min -1.229
_refine_diff_density_rms 0.293
_refine_ls_extinction_method none
_refine_ls_goodness_of_fit_ref 1.084
_refine_ls_hydrogen_treatment constr
_refine_ls_matrix_type full
_refine_ls_number_parameters 403
_refine_ls_number_reflns 7636
_refine_ls_number_restraints 0
_refine_ls_restrained_S_all 1.084
_refine_ls_R_factor_all 0.0597
_refine_ls_R_factor_gt 0.0432
_refine_ls_shift/su_max 0.001
_refine_ls_shift/su_mean 0.000
_refine_ls_structure_factor_coef Fsqd
_refine_ls_weighting_details 'calc w=1/[\s^2^(Fo^2^)+(0.0666P)^2^+0.9321P] where P=(Fo^2^+2Fc^2^)/3'
_refine_ls_weighting_scheme calc
_refine_ls_wR_factor_gt 0.1204
_refine_ls_wR_factor_ref 0.1313
_reflns_number_gt 5827
_reflns_number_total 7636
_reflns_threshold_expression >2sigma(I)
_cod_data_source_file c0dt01718c.txt
_cod_data_source_block 2
_cod_original_sg_symbol_Hall -P1
_cod_original_sg_symbol_H-M P-1
_cod_original_formula_sum 'C11.50 H16 B K N6 O0.50 S2'
_cod_database_code 7015553

loop_
_symmetry_equiv_pos_as_xyz
'x, y, z'
'-x, -y, -z'

loop_
_atom_site_label
_atom_site_type_symbol
_atom_site_fract_x
_atom_site_fract_y
_atom_site_fract_z
_atom_site_U_iso_or_equiv
_atom_site_adp_type
_atom_site_occupancy
_atom_site_symmetry_multiplicity
_atom_site_calc_flag
_atom_site_refinement_flags
_atom_site_disorder_assembly
_atom_site_disorder_group
B1 B 1.19016(19) 0.6307(2) 0.44081(17) 0.0131(4) Uani 1 1 d . . .
H1B H 1.1533 0.5717 0.4641 0.016 Uiso 1 1 calc R . .
B2 B 0.68131(19) 0.1318(2) -0.05329(17) 0.0126(4) Uani 1 1 d . . .
H2B H 0.6450 0.0716 -0.0312 0.015 Uiso 1 1 calc R . .
C1 C 1.03705(18) 0.77304(18) 0.51865(16) 0.0147(4) Uani 1 1 d . . .
C2 C 1.23673(19) 0.86112(18) 0.55477(17) 0.0191(4) Uani 1 1 d . . .
H2 H 1.3247 0.8726 0.5569 0.023 Uiso 1 1 calc R . .
C3 C 1.1701(2) 0.9464(2) 0.60061(18) 0.0228(5) Uani 1 1 d . . .
H3 H 1.2020 1.0282 0.6413 0.027 Uiso 1 1 calc R . .
C4 C 0.9420(2) 0.9495(2) 0.6163(2) 0.0280(5) Uani 1 1 d . . .
H4A H 0.8613 0.9064 0.5645 0.042 Uiso 1 1 calc R . .
H4B H 0.9543 1.0306 0.6230 0.042 Uiso 1 1 calc R . .
H4C H 0.9408 0.9505 0.6878 0.042 Uiso 1 1 calc R . .
C5 C 1.41226(17) 0.64116(17) 0.55542(16) 0.0135(4) Uani 1 1 d . . .
C6 C 1.41371(18) 0.65361(18) 0.39800(16) 0.0167(4) Uani 1 1 d . . .
H6 H 1.3855 0.6571 0.3297 0.020 Uiso 1 1 calc R . .
C7 C 1.53553(19) 0.65878(18) 0.44682(17) 0.0177(4) Uani 1 1 d . . .
H7 H 1.6083 0.6663 0.4195 0.021 Uiso 1 1 calc R . .
C8 C 1.64498(19) 0.6577(2) 0.62521(18) 0.0222(5) Uani 1 1 d . . .
H8A H 1.6621 0.7355 0.6871 0.033 Uiso 1 1 calc R . .
H8B H 1.7184 0.6459 0.5924 0.033 Uiso 1 1 calc R . .
H8C H 1.6293 0.5964 0.6508 0.033 Uiso 1 1 calc R . .
C9 C 1.1309(2) 0.6573(2) 0.25907(17) 0.0225(5) Uani 1 1 d . . .
H9 H 1.1443 0.7411 0.2890 0.027 Uiso 1 1 calc R . .
C10 C 1.0994(2) 0.5821(2) 0.14928(18) 0.0242(5) Uani 1 1 d . . .
H10 H 1.0869 0.6024 0.0889 0.029 Uiso 1 1 calc R . .
C11 C 1.08991(19) 0.46956(19) 0.14730(17) 0.0195(4) Uani 1 1 d . . .
H11 H 1.0686 0.3985 0.0823 0.023 Uiso 1 1 calc R . .
C12 C 0.52197(18) 0.26891(18) 0.01983(16) 0.0145(4) Uani 1 1 d . . .
C13 C 0.7203(2) 0.36257(18) 0.06531(17) 0.0198(4) Uani 1 1 d . . .
H13 H 0.8090 0.3773 0.0714 0.024 Uiso 1 1 calc R . .
C14 C 0.6484(2) 0.4439(2) 0.10926(18) 0.0239(5) Uani 1 1 d . . .
H14 H 0.6771 0.5259 0.1523 0.029 Uiso 1 1 calc R . .
C15 C 0.4181(2) 0.4399(2) 0.1150(2) 0.0298(5) Uani 1 1 d . . .
H15A H 0.3409 0.4014 0.0567 0.045 Uiso 1 1 calc R . .
H15B H 0.4339 0.5240 0.1311 0.045 Uiso 1 1 calc R . .
H15C H 0.4073 0.4310 0.1808 0.045 Uiso 1 1 calc R . .
C16 C 0.90232(17) 0.14195(17) 0.06254(15) 0.0130(4) Uani 1 1 d . . .
C17 C 0.90497(18) 0.15364(18) -0.09533(16) 0.0159(4) Uani 1 1 d . . .
H17 H 0.8773 0.1574 -0.1635 0.019 Uiso 1 1 calc R . .
C18 C 1.02617(19) 0.15525(18) -0.04736(17) 0.0168(4) Uani 1 1 d . . .
H18 H 1.0990 0.1602 -0.0754 0.020 Uiso 1 1 calc R . .
C19 C 1.13484(18) 0.1536(2) 0.13094(18) 0.0209(4) Uani 1 1 d . . .
H19A H 1.1519 0.2306 0.1938 0.031 Uiso 1 1 calc R . .
H19B H 1.2084 0.1426 0.0982 0.031 Uiso 1 1 calc R . .
H19C H 1.1189 0.0911 0.1551 0.031 Uiso 1 1 calc R . .
C20 C 0.5981(2) 0.1564(2) -0.23410(18) 0.0254(5) Uani 1 1 d . . .
H20 H 0.5915 0.2378 -0.2036 0.031 Uiso 1 1 calc R . .
C21 C 0.5745(2) 0.0834(2) -0.34381(18) 0.0295(5) Uani 1 1 d . . .
H21 H 0.5487 0.1031 -0.4037 0.035 Uiso 1 1 calc R . .
C22 C 0.5970(2) -0.02610(19) -0.34703(17) 0.0196(4) Uani 1 1 d . . .
H22 H 0.5887 -0.0952 -0.4124 0.024 Uiso 1 1 calc R . .
K1 K 0.92944(4) 0.39924(4) 0.34096(4) 0.01779(12) Uani 1 1 d . . .
K2 K 0.43785(4) -0.10338(4) -0.16422(4) 0.01734(12) Uani 1 1 d . . .
N1 N 1.15524(15) 0.75335(15) 0.50369(13) 0.0145(3) Uani 1 1 d . . .
N2 N 1.04575(17) 0.89152(16) 0.57692(14) 0.0193(4) Uani 1 1 d . . .
N3 N 1.33692(15) 0.64233(14) 0.46509(13) 0.0135(3) Uani 1 1 d . . .
N4 N 1.53352(15) 0.65093(15) 0.54391(14) 0.0154(3) Uani 1 1 d . . .
N5 N 1.13943(14) 0.59124(14) 0.31671(13) 0.0130(3) Uani 1 1 d . . .
N6 N 1.11445(16) 0.47385(15) 0.24771(14) 0.0177(4) Uani 1 1 d . . .
N7 N 0.64196(15) 0.25328(14) 0.00944(13) 0.0138(3) Uani 1 1 d . . .
N8 N 0.52506(17) 0.38576(16) 0.07993(14) 0.0192(4) Uani 1 1 d . . .
N9 N 0.82802(14) 0.14552(14) -0.02720(13) 0.0130(3) Uani 1 1 d . . .
N10 N 1.02347(15) 0.14839(15) 0.05003(13) 0.0149(3) Uani 1 1 d . . .
N11 N 0.63243(14) 0.09272(14) -0.17737(13) 0.0125(3) Uani 1 1 d . . .
N12 N 0.63160(16) -0.02146(15) -0.24690(14) 0.0172(4) Uani 1 1 d . . .
S1 S 0.90363(5) 0.67097(5) 0.47582(4) 0.01879(13) Uani 1 1 d . . .
S2 S 1.36789(4) 0.63025(5) 0.66427(4) 0.01594(13) Uani 1 1 d . . .
S3 S 0.39010(4) 0.16276(5) -0.03057(4) 0.01846(13) Uani 1 1 d . . .
S4 S 0.85776(4) 0.13128(5) 0.17110(4) 0.01574(13) Uani 1 1 d . . .
C23 C 0.8275(2) 0.7270(2) 0.2171(2) 0.0394(6) Uani 1 1 d . . .
H23A H 0.8812 0.8004 0.2314 0.059 Uiso 1 1 calc R . .
H23B H 0.8243 0.6684 0.1431 0.059 Uiso 1 1 calc R . .
H23C H 0.8628 0.6970 0.2703 0.059 Uiso 1 1 calc R . .
O1 O 0.70431(19) 0.74883(19) 0.22622(18) 0.0470(5) Uani 1 1 d . . .
H1A H 0.6766 0.7803 0.1846 0.070 Uiso 1 1 calc R . .

loop_
_atom_site_aniso_label
_atom_site_aniso_U_11
_atom_site_aniso_U_22
_atom_site_aniso_U_33
_atom_site_aniso_U_23
_atom_site_aniso_U_13
_atom_site_aniso_U_12
B1 0.0108(9) 0.0150(11) 0.0099(10) 0.0029(9) 0.0000(8) 0.0003(8)
B2 0.0105(9) 0.0140(11) 0.0107(10) 0.0034(9) 0.0012(8) -0.0005(8)
C1 0.0167(9) 0.0175(10) 0.0122(9) 0.0077(8) 0.0044(7) 0.0064(8)
C2 0.0190(10) 0.0151(11) 0.0188(10) 0.0040(9) 0.0030(8) -0.0019(8)
C3 0.0266(11) 0.0142(11) 0.0225(11) 0.0034(9) 0.0045(9) 0.0017(8)
C4 0.0310(12) 0.0259(13) 0.0290(12) 0.0086(11) 0.0137(10) 0.0165(10)
C5 0.0121(9) 0.0097(9) 0.0146(9) 0.0017(8) 0.0016(7) 0.0019(7)
C6 0.0181(10) 0.0168(11) 0.0152(10) 0.0055(8) 0.0066(8) 0.0034(8)
C7 0.0167(10) 0.0165(11) 0.0191(10) 0.0050(9) 0.0081(8) 0.0027(8)
C8 0.0126(9) 0.0251(12) 0.0247(11) 0.0082(10) 0.0000(8) 0.0036(8)
C9 0.0321(12) 0.0166(11) 0.0184(11) 0.0087(9) 0.0017(9) 0.0046(9)
C10 0.0318(12) 0.0241(12) 0.0162(10) 0.0102(10) 0.0010(9) 0.0031(9)
C11 0.0217(10) 0.0178(11) 0.0124(10) 0.0009(8) 0.0021(8) 0.0008(8)
C12 0.0176(9) 0.0147(10) 0.0130(9) 0.0070(8) 0.0047(7) 0.0041(7)
C13 0.0207(10) 0.0144(11) 0.0198(10) 0.0043(9) 0.0034(8) -0.0030(8)
C14 0.0317(12) 0.0123(11) 0.0225(11) 0.0030(9) 0.0064(9) -0.0010(9)
C15 0.0382(13) 0.0241(13) 0.0303(13) 0.0090(11) 0.0161(11) 0.0191(10)
C16 0.0119(9) 0.0106(10) 0.0136(9) 0.0028(8) 0.0016(7) 0.0007(7)
C17 0.0160(9) 0.0164(10) 0.0157(10) 0.0062(8) 0.0067(8) 0.0007(8)
C18 0.0162(9) 0.0154(10) 0.0192(10) 0.0061(9) 0.0082(8) 0.0008(8)
C19 0.0118(9) 0.0245(12) 0.0245(11) 0.0105(10) -0.0001(8) 0.0026(8)
C20 0.0394(13) 0.0178(12) 0.0175(11) 0.0086(9) -0.0001(9) 0.0053(9)
C21 0.0449(14) 0.0248(13) 0.0170(11) 0.0110(10) -0.0013(10) 0.0041(10)
C22 0.0228(10) 0.0189(11) 0.0125(10) 0.0025(9) 0.0039(8) -0.0003(8)
K1 0.0167(2) 0.0175(2) 0.0158(2) 0.00470(19) 0.00348(17) -0.00187(17)
K2 0.0155(2) 0.0161(2) 0.0167(2) 0.00374(19) 0.00391(17) -0.00117(17)
N1 0.0136(8) 0.0138(9) 0.0136(8) 0.0039(7) 0.0017(6) 0.0015(6)
N2 0.0229(9) 0.0164(9) 0.0180(9) 0.0055(8) 0.0061(7) 0.0072(7)
N3 0.0121(8) 0.0133(9) 0.0130(8) 0.0038(7) 0.0026(6) 0.0006(6)
N4 0.0126(8) 0.0143(9) 0.0159(8) 0.0036(7) 0.0018(6) 0.0012(6)
N5 0.0123(7) 0.0112(8) 0.0120(8) 0.0022(7) 0.0014(6) 0.0010(6)
N6 0.0215(9) 0.0128(9) 0.0145(8) 0.0025(7) 0.0028(7) -0.0004(7)
N7 0.0135(8) 0.0121(8) 0.0142(8) 0.0045(7) 0.0024(6) 0.0005(6)
N8 0.0249(9) 0.0145(9) 0.0187(9) 0.0056(7) 0.0075(7) 0.0082(7)
N9 0.0113(7) 0.0136(9) 0.0129(8) 0.0048(7) 0.0024(6) 0.0003(6)
N10 0.0104(7) 0.0149(9) 0.0169(8) 0.0044(7) 0.0027(6) 0.0011(6)
N11 0.0116(7) 0.0123(8) 0.0120(8) 0.0041(7) 0.0019(6) 0.0009(6)
N12 0.0228(9) 0.0115(9) 0.0145(8) 0.0026(7) 0.0042(7) 0.0030(7)
S1 0.0124(2) 0.0217(3) 0.0228(3) 0.0094(2) 0.0054(2) 0.00310(19)
S2 0.0155(2) 0.0182(3) 0.0125(2) 0.0055(2) 0.00223(18) 0.00180(19)
S3 0.0119(2) 0.0200(3) 0.0241(3) 0.0093(2) 0.0052(2) 0.00358(19)
S4 0.0143(2) 0.0193(3) 0.0123(2) 0.0059(2) 0.00222(18) 0.00133(19)
C23 0.0320(13) 0.0361(16) 0.0455(16) 0.0189(13) -0.0033(12) -0.0008(11)
O1 0.0426(11) 0.0456(13) 0.0573(13) 0.0272(11) 0.0086(10) 0.0097(9)

loop_
_atom_type_symbol
_atom_type_description
_atom_type_scat_dispersion_real
_atom_type_scat_dispersion_imag
_atom_type_scat_source
C C 0.0033 0.0016 'International Tables Vol C Tables 4.2.6.8 and 6.1.1.4'
H H 0.0000 0.0000 'International Tables Vol C Tables 4.2.6.8 and 6.1.1.4'
B B 0.0013 0.0007 'International Tables Vol C Tables 4.2.6.8 and 6.1.1.4'
N N 0.0061 0.0033 'International Tables Vol C Tables 4.2.6.8 and 6.1.1.4'
S S 0.1246 0.1234 'International Tables Vol C Tables 4.2.6.8 and 6.1.1.4'
K K 0.2009 0.2494 'International Tables Vol C Tables 4.2.6.8 and 6.1.1.4'
O O 0.0106 0.0060 'International Tables Vol C Tables 4.2.6.8 and 6.1.1.4'

loop_
_geom_angle_atom_site_label_1
_geom_angle_atom_site_label_2
_geom_angle_atom_site_label_3
_geom_angle
_geom_angle_site_symmetry_1
_geom_angle_site_symmetry_3
_geom_angle_publ_flag
N5 B1 N1 109.25(16) . . ?
N5 B1 N3 108.28(15) . . ?
N1 B1 N3 108.38(15) . . ?
N5 B1 K1 70.39(9) . . ?
N1 B1 K1 112.87(11) . . ?
N3 B1 K1 136.55(13) . . ?
N5 B1 H1B 110.3 . . ?
N1 B1 H1B 110.3 . . ?
N3 B1 H1B 110.3 . . ?
N11 B2 N9 108.31(15) . . ?
N11 B2 N7 109.17(16) . . ?
N9 B2 N7 109.10(15) . . ?
N11 B2 K2 68.43(9) . . ?
N9 B2 K2 134.66(13) . . ?
N7 B2 K2 114.55(11) . . ?
N11 B2 H2B 110.1 . . ?
N9 B2 H2B 110.1 . . ?
N7 B2 H2B 110.1 . . ?
N1 C1 N2 106.77(17) . . ?
N1 C1 S1 127.42(16) . . ?
N2 C1 S1 125.80(15) . . ?
N1 C1 K1 85.26(11) . 2_766 ?
N2 C1 K1 118.09(12) . 2_766 ?
S1 C1 K1 70.56(7) . 2_766 ?
C3 C2 N1 108.65(18) . . ?
C3 C2 H2 125.7 . . ?
N1 C2 H2 125.7 . . ?
C2 C3 N2 106.63(19) . . ?
C2 C3 H3 126.7 . . ?
N2 C3 H3 126.7 . . ?
N2 C4 H4A 109.5 . . ?
N2 C4 H4B 109.5 . . ?
H4A C4 H4B 109.5 . . ?
N2 C4 H4C 109.5 . . ?
H4A C4 H4C 109.5 . . ?
H4B C4 H4C 109.5 . . ?
N4 C5 N3 106.84(16) . . ?
N4 C5 S2 125.10(15) . . ?
N3 C5 S2 128.06(14) . . ?
C7 C6 N3 108.19(18) . . ?
C7 C6 H6 125.9 . . ?
N3 C6 H6 125.9 . . ?
C6 C7 N4 106.67(17) . . ?
C6 C7 H7 126.7 . . ?
N4 C7 H7 126.7 . . ?
N4 C8 H8A 109.5 . . ?
N4 C8 H8B 109.5 . . ?
H8A C8 H8B 109.5 . . ?
N4 C8 H8C 109.5 . . ?
H8A C8 H8C 109.5 . . ?
H8B C8 H8C 109.5 . . ?
N5 C9 C10 108.21(19) . . ?
N5 C9 H9 125.9 . . ?
C10 C9 H9 125.9 . . ?
C9 C10 C11 104.25(19) . . ?
C9 C10 H10 127.9 . . ?
C11 C10 H10 127.9 . . ?
N6 C11 C10 111.79(19) . . ?
N6 C11 H11 124.1 . . ?
C10 C11 H11 124.1 . . ?
N7 C12 N8 107.45(17) . . ?
N7 C12 S3 127.20(15) . . ?
N8 C12 S3 125.35(15) . . ?
N7 C12 K2 84.15(11) . 2_655 ?
N8 C12 K2 115.47(12) . 2_655 ?
S3 C12 K2 73.52(7) . 2_655 ?
C14 C13 N7 108.12(18) . . ?
C14 C13 H13 125.9 . . ?
N7 C13 H13 125.9 . . ?
C13 C14 N8 107.21(19) . . ?
C13 C14 H14 126.4 . . ?
N8 C14 H14 126.4 . . ?
N8 C15 H15A 109.5 . . ?
N8 C15 H15B 109.5 . . ?
H15A C15 H15B 109.5 . . ?
N8 C15 H15C 109.5 . . ?
H15A C15 H15C 109.5 . . ?
H15B C15 H15C 109.5 . . ?
N10 C16 N9 106.65(16) . . ?
N10 C16 S4 124.96(15) . . ?
N9 C16 S4 128.39(14) . . ?
C18 C17 N9 108.04(17) . . ?
C18 C17 H17 126.0 . . ?
N9 C17 H17 126.0 . . ?
C17 C18 N10 106.74(17) . . ?
C17 C18 H18 126.6 . . ?
N10 C18 H18 126.6 . . ?
N10 C19 H19A 109.5 . . ?
N10 C19 H19B 109.5 . . ?
H19A C19 H19B 109.5 . . ?
N10 C19 H19C 109.5 . . ?
H19A C19 H19C 109.5 . . ?
H19B C19 H19C 109.5 . . ?
N11 C20 C21 108.3(2) . . ?
N11 C20 H20 125.8 . . ?
C21 C20 H20 125.8 . . ?
C20 C21 C22 104.32(19) . . ?
C20 C21 H21 127.8 . . ?
C22 C21 H21 127.8 . . ?
N12 C22 C21 111.51(19) . . ?
N12 C22 H22 124.2 . . ?
C21 C22 H22 124.2 . . ?
N6 K1 S4 98.40(4) . . ?
N6 K1 S2 143.42(4) . 2_766 ?
S4 K1 S2 82.928(16) . 2_766 ?
N6 K1 S1 89.70(4) . . ?
S4 K1 S1 160.352(19) . . ?
S2 K1 S1 79.977(16) 2_766 . ?
N6 K1 S1 104.11(4) . 2_766 ?
S4 K1 S1 91.266(17) . 2_766 ?
S2 K1 S1 112.423(17) 2_766 2_766 ?
S1 K1 S1 104.148(17) . 2_766 ?
N6 K1 N5 23.82(4) . . ?
S4 K1 N5 122.16(3) . . ?
S2 K1 N5 136.14(3) 2_766 . ?
S1 K1 N5 66.65(3) . . ?
S1 K1 N5 103.02(3) 2_766 . ?
N6 K1 C1 127.17(5) . 2_766 ?
S4 K1 C1 71.44(4) . 2_766 ?
S2 K1 C1 88.15(3) 2_766 2_766 ?
S1 K1 C1 117.36(4) . 2_766 ?
S1 K1 C1 29.36(3) 2_766 2_766 ?
N5 K1 C1 131.81(4) . 2_766 ?
N6 K1 B1 44.96(5) . . ?
S4 K1 B1 138.02(4) . . ?
S2 K1 B1 137.85(4) 2_766 . ?
S1 K1 B1 57.90(4) . . ?
S1 K1 B1 81.92(4) 2_766 . ?
N5 K1 B1 25.79(4) . . ?
C1 K1 B1 111.17(5) 2_766 . ?
N12 K2 S2 99.90(4) . 1_444 ?
N12 K2 S4 144.69(4) . 2_655 ?
S2 K2 S4 83.457(16) 1_444 2_655 ?
N12 K2 N11 25.22(4) . . ?
S2 K2 N11 124.71(3) 1_444 . ?
S4 K2 N11 133.29(3) 2_655 . ?
N12 K2 S3 91.87(4) . . ?
S2 K2 S3 156.808(19) 1_444 . ?
S4 K2 S3 75.538(16) 2_655 . ?
N11 K2 S3 67.08(3) . . ?
N12 K2 S3 101.83(4) . 2_655 ?
S2 K2 S3 94.150(17) 1_444 2_655 ?
S4 K2 S3 113.035(17) 2_655 2_655 ?
N11 K2 S3 102.08(3) . 2_655 ?
S3 K2 S3 102.965(16) . 2_655 ?
N12 K2 C12 125.01(5) . 2_655 ?
S2 K2 C12 73.32(4) 1_444 2_655 ?
S4 K2 C12 89.81(3) 2_655 2_655 ?
N11 K2 C12 131.03(5) . 2_655 ?
S3 K2 C12 115.72(4) . 2_655 ?
S3 K2 C12 29.39(3) 2_655 2_655 ?
N12 K2 B2 45.82(5) . . ?
S2 K2 B2 141.29(4) 1_444 . ?
S4 K2 B2 134.24(4) 2_655 . ?
N11 K2 B2 26.63(4) . . ?
S3 K2 B2 58.70(4) . . ?
S3 K2 B2 79.76(4) 2_655 . ?
C12 K2 B2 109.00(5) 2_655 . ?
C1 N1 C2 108.26(17) . . ?
C1 N1 B1 124.85(16) . . ?
C2 N1 B1 126.89(16) . . ?
C1 N2 C3 109.68(17) . . ?
C1 N2 C4 124.66(18) . . ?
C3 N2 C4 125.44(19) . . ?
C5 N3 C6 108.36(16) . . ?
C5 N3 B1 125.44(16) . . ?
C6 N3 B1 126.20(16) . . ?
C5 N4 C7 109.95(16) . . ?
C5 N4 C8 124.59(17) . . ?
C7 N4 C8 125.40(17) . . ?
C9 N5 N6 110.39(16) . . ?
C9 N5 B1 129.05(17) . . ?
N6 N5 B1 119.86(16) . . ?
C9 N5 K1 133.53(13) . . ?
N6 N5 K1 57.68(9) . . ?
B1 N5 K1 83.83(10) . . ?
C11 N6 N5 105.36(16) . . ?
C11 N6 K1 124.16(13) . . ?
N5 N6 K1 98.50(10) . . ?
C12 N7 C13 108.12(17) . . ?
C12 N7 B2 124.48(16) . . ?
C13 N7 B2 127.40(16) . . ?
C12 N8 C14 109.10(17) . . ?
C12 N8 C15 125.58(19) . . ?
C14 N8 C15 125.17(19) . . ?
C16 N9 C17 108.53(15) . . ?
C16 N9 B2 125.39(16) . . ?
C17 N9 B2 125.88(16) . . ?
C16 N10 C18 110.04(16) . . ?
C16 N10 C19 124.69(17) . . ?
C18 N10 C19 125.19(16) . . ?
C20 N11 N12 110.42(16) . . ?
C20 N11 B2 130.35(17) . . ?
N12 N11 B2 118.95(15) . . ?
C20 N11 K2 123.30(13) . . ?
N12 N11 K2 63.83(9) . . ?
B2 N11 K2 84.94(10) . . ?
C22 N12 N11 105.43(16) . . ?
C22 N12 K2 117.00(13) . . ?
N11 N12 K2 90.95(10) . . ?
C1 S1 K1 116.95(7) . . ?
C1 S1 K1 80.09(7) . 2_766 ?
K1 S1 K1 75.852(17) . 2_766 ?
C5 S2 K2 100.33(7) . 1_666 ?
C5 S2 K1 117.91(7) . 2_766 ?
K2 S2 K1 96.653(17) 1_666 2_766 ?
C12 S3 K2 115.07(7) . . ?
C12 S3 K2 77.10(7) . 2_655 ?
K2 S3 K2 77.035(16) . 2_655 ?
C16 S4 K1 99.66(7) . . ?
C16 S4 K2 117.48(7) . 2_655 ?
K1 S4 K2 96.955(17) . 2_655 ?
O1 C23 H23A 109.5 . . ?
O1 C23 H23B 109.5 . . ?
H23A C23 H23B 109.5 . . ?
O1 C23 H23C 109.5 . . ?
H23A C23 H23C 109.5 . . ?
H23B C23 H23C 109.5 . . ?
C23 O1 H1A 109.5 . . ?

loop_
_geom_bond_atom_site_label_1
_geom_bond_atom_site_label_2
_geom_bond_distance
_geom_bond_site_symmetry_2
_geom_bond_publ_flag
B1 N5 1.547(3) . ?
B1 N1 1.550(3) . ?
B1 N3 1.552(2) . ?
B1 H1B 1.0000 . ?
B2 N11 1.545(3) . ?
B2 N9 1.549(2) . ?
B2 N7 1.559(3) . ?
B2 K2 3.432(2) . ?
B2 H2B 1.0000 . ?
C1 N1 1.363(2) . ?
C1 N2 1.363(3) . ?
C1 S1 1.701(2) . ?
C1 K1 3.418(2) 2_766 ?
C2 C3 1.346(3) . ?
C2 N1 1.392(3) . ?
C2 H2 0.9500 . ?
C3 N2 1.388(3) . ?
C3 H3 0.9500 . ?
C4 N2 1.458(3) . ?
C4 H4A 0.9800 . ?
C4 H4B 0.9800 . ?
C4 H4C 0.9800 . ?
C5 N4 1.359(2) . ?
C5 N3 1.360(2) . ?
C5 S2 1.705(2) . ?
C6 C7 1.353(3) . ?
C6 N3 1.392(2) . ?
C6 H6 0.9500 . ?
C7 N4 1.379(3) . ?
C7 H7 0.9500 . ?
C8 N4 1.459(3) . ?
C8 H8A 0.9800 . ?
C8 H8B 0.9800 . ?
C8 H8C 0.9800 . ?
C9 N5 1.352(3) . ?
C9 C10 1.381(3) . ?
C9 H9 0.9500 . ?
C10 C11 1.396(3) . ?
C10 H10 0.9500 . ?
C11 N6 1.333(3) . ?
C11 H11 0.9500 . ?
C12 N7 1.358(2) . ?
C12 N8 1.359(3) . ?
C12 S3 1.708(2) . ?
C12 K2 3.394(2) 2_655 ?
C13 C14 1.349(3) . ?
C13 N7 1.392(3) . ?
C13 H13 0.9500 . ?
C14 N8 1.383(3) . ?
C14 H14 0.9500 . ?
C15 N8 1.452(3) . ?
C15 H15A 0.9800 . ?
C15 H15B 0.9800 . ?
C15 H15C 0.9800 . ?
C16 N10 1.360(2) . ?
C16 N9 1.361(2) . ?
C16 S4 1.7006(19) . ?
C17 C18 1.354(3) . ?
C17 N9 1.392(2) . ?
C17 H17 0.9500 . ?
C18 N10 1.379(3) . ?
C18 H18 0.9500 . ?
C19 N10 1.462(2) . ?
C19 H19A 0.9800 . ?
C19 H19B 0.9800 . ?
C19 H19C 0.9800 . ?
C20 N11 1.347(3) . ?
C20 C21 1.377(3) . ?
C20 H20 0.9500 . ?
C21 C22 1.397(3) . ?
C21 H21 0.9500 . ?
C22 N12 1.333(3) . ?
C22 H22 0.9500 . ?
K1 N6 2.8615(17) . ?
K1 S4 3.1652(7) . ?
K1 S2 3.2101(6) 2_766 ?
K1 S1 3.2269(7) . ?
K1 S1 3.2720(7) 2_766 ?
K1 N5 3.3489(16) . ?
K1 C1 3.418(2) 2_766 ?
K2 N12 2.8764(17) . ?
K2 S2 3.1560(7) 1_444 ?
K2 S4 3.1863(6) 2_655 ?
K2 N11 3.2045(16) . ?
K2 S3 3.2394(7) . ?
K2 S3 3.3385(7) 2_655 ?
K2 C12 3.394(2) 2_655 ?
N5 N6 1.367(2) . ?
N11 N12 1.366(2) . ?
S1 K1 3.2721(7) 2_766 ?
S2 K2 3.1561(7) 1_666 ?
S2 K1 3.2101(6) 2_766 ?
S3 K2 3.3385(7) 2_655 ?
S4 K2 3.1863(6) 2_655 ?
C23 O1 1.404(3) . ?
C23 H23A 0.9800 . ?
C23 H23B 0.9800 . ?
C23 H23C 0.9800 . ?
O1 H1A 0.8400 . ?

loop_
_geom_torsion_atom_site_label_1
_geom_torsion_atom_site_label_2
_geom_torsion_atom_site_label_3
_geom_torsion_atom_site_label_4
_geom_torsion
_geom_torsion_site_symmetry_1
_geom_torsion_site_symmetry_2
_geom_torsion_site_symmetry_3
_geom_torsion_site_symmetry_4
_geom_torsion_publ_flag
N1 C2 C3 N2 -0.6(2) . . . . ?
N3 C6 C7 N4 -0.1(2) . . . . ?
N5 C9 C10 C11 0.2(2) . . . . ?
C9 C10 C11 N6 -0.4(3) . . . . ?
N7 C13 C14 N8 -0.6(2) . . . . ?
N9 C17 C18 N10 -0.1(2) . . . . ?
N11 C20 C21 C22 0.1(3) . . . . ?
C20 C21 C22 N12 0.2(3) . . . . ?
N5 B1 K1 N6 25.39(9) . . . . ?
N1 B1 K1 N6 128.67(15) . . . . ?
N3 B1 K1 N6 -70.81(17) . . . . ?
N5 B1 K1 S4 61.91(12) . . . . ?
N1 B1 K1 S4 165.19(9) . . . . ?
N3 B1 K1 S4 -34.3(2) . . . . ?
N5 B1 K1 S2 -100.56(10) . . . 2_766 ?
N1 B1 K1 S2 2.71(16) . . . 2_766 ?
N3 B1 K1 S2 163.24(14) . . . 2_766 ?
N5 B1 K1 S1 -102.87(10) . . . . ?
N1 B1 K1 S1 0.40(10) . . . . ?
N3 B1 K1 S1 160.93(19) . . . . ?
N5 B1 K1 S1 144.77(10) . . . 2_766 ?
N1 B1 K1 S1 -111.96(12) . . . 2_766 ?
N3 B1 K1 S1 48.57(17) . . . 2_766 ?
N1 B1 K1 N5 103.28(17) . . . . ?
N3 B1 K1 N5 -96.2(2) . . . . ?
N5 B1 K1 C1 147.33(10) . . . 2_766 ?
N1 B1 K1 C1 -109.40(12) . . . 2_766 ?
N3 B1 K1 C1 51.13(18) . . . 2_766 ?
N5 B1 K1 K1 -166.26(11) . . . 2_766 ?
N1 B1 K1 K1 -62.98(11) . . . 2_766 ?
N3 B1 K1 K1 97.54(18) . . . 2_766 ?
N11 B2 K2 N12 28.81(9) . . . . ?
N9 B2 K2 N12 -66.02(16) . . . . ?
N7 B2 K2 N12 130.79(15) . . . . ?
N11 B2 K2 S2 62.78(12) . . . 1_444 ?
N9 B2 K2 S2 -32.1(2) . . . 1_444 ?
N7 B2 K2 S2 164.77(9) . . . 1_444 ?
N11 B2 K2 S4 -101.13(10) . . . 2_655 ?
N9 B2 K2 S4 164.03(14) . . . 2_655 ?
N7 B2 K2 S4 0.85(15) . . . 2_655 ?
N9 B2 K2 N11 -94.83(19) . . . . ?
N7 B2 K2 N11 101.98(17) . . . . ?
N11 B2 K2 S3 -101.28(10) . . . . ?
N9 B2 K2 S3 163.88(19) . . . . ?
N7 B2 K2 S3 0.70(10) . . . . ?
N11 B2 K2 S3 146.59(10) . . . 2_655 ?
N9 B2 K2 S3 51.76(16) . . . 2_655 ?
N7 B2 K2 S3 -111.43(12) . . . 2_655 ?
N11 B2 K2 C12 149.58(10) . . . 2_655 ?
N9 B2 K2 C12 54.75(18) . . . 2_655 ?
N7 B2 K2 C12 -108.44(12) . . . 2_655 ?
N11 B2 K2 K2 -164.58(12) . . . 2_655 ?
N9 B2 K2 K2 100.58(17) . . . 2_655 ?
N7 B2 K2 K2 -62.60(11) . . . 2_655 ?
N2 C1 N1 C2 0.8(2) . . . . ?
S1 C1 N1 C2 -178.22(15) . . . . ?
K1 C1 N1 C2 -117.17(14) 2_766 . . . ?
N2 C1 N1 B1 -179.63(16) . . . . ?
S1 C1 N1 B1 1.4(3) . . . . ?
K1 C1 N1 B1 62.43(17) 2_766 . . . ?
C3 C2 N1 C1 -0.1(2) . . . . ?
C3 C2 N1 B1 -179.67(19) . . . . ?
N5 B1 N1 C1 75.1(2) . . . . ?
N3 B1 N1 C1 -167.10(17) . . . . ?
K1 B1 N1 C1 -1.1(2) . . . . ?
N5 B1 N1 C2 -105.4(2) . . . . ?
N3 B1 N1 C2 12.4(3) . . . . ?
K1 B1 N1 C2 178.44(15) . . . . ?
N1 C1 N2 C3 -1.2(2) . . . . ?
S1 C1 N2 C3 177.84(16) . . . . ?
K1 C1 N2 C3 92.44(17) 2_766 . . . ?
N1 C1 N2 C4 -176.13(19) . . . . ?
S1 C1 N2 C4 2.9(3) . . . . ?
K1 C1 N2 C4 -82.5(2) 2_766 . . . ?
C2 C3 N2 C1 1.1(2) . . . . ?
C2 C3 N2 C4 176.0(2) . . . . ?
N4 C5 N3 C6 -0.3(2) . . . . ?
S2 C5 N3 C6 179.48(15) . . . . ?
N4 C5 N3 B1 178.67(17) . . . . ?
S2 C5 N3 B1 -1.5(3) . . . . ?
C7 C6 N3 C5 0.3(2) . . . . ?
C7 C6 N3 B1 -178.69(18) . . . . ?
N5 B1 N3 C5 -159.72(17) . . . . ?
N1 B1 N3 C5 81.9(2) . . . . ?
K1 B1 N3 C5 -79.2(2) . . . . ?
N5 B1 N3 C6 19.1(3) . . . . ?
N1 B1 N3 C6 -99.3(2) . . . . ?
K1 B1 N3 C6 99.6(2) . . . . ?
N3 C5 N4 C7 0.2(2) . . . . ?
S2 C5 N4 C7 -179.56(15) . . . . ?
N3 C5 N4 C8 177.53(18) . . . . ?
S2 C5 N4 C8 -2.3(3) . . . . ?
C6 C7 N4 C5 -0.1(2) . . . . ?
C6 C7 N4 C8 -177.33(19) . . . . ?
C10 C9 N5 N6 0.1(2) . . . . ?
C10 C9 N5 B1 170.34(18) . . . . ?
C10 C9 N5 K1 -64.2(2) . . . . ?
N1 B1 N5 C9 35.3(3) . . . . ?
N3 B1 N5 C9 -82.5(2) . . . . ?
K1 B1 N5 C9 143.5(2) . . . . ?
N1 B1 N5 N6 -155.19(15) . . . . ?
N3 B1 N5 N6 87.0(2) . . . . ?
K1 B1 N5 N6 -46.98(13) . . . . ?
N1 B1 N5 K1 -108.21(13) . . . . ?
N3 B1 N5 K1 133.94(14) . . . . ?
N6 K1 N5 C9 88.2(2) . . . . ?
S4 K1 N5 C9 83.72(18) . . . . ?
S2 K1 N5 C9 -32.7(2) 2_766 . . . ?
S1 K1 N5 C9 -76.37(17) . . . . ?
S1 K1 N5 C9 -176.36(17) 2_766 . . . ?
C1 K1 N5 C9 177.05(17) 2_766 . . . ?
B1 K1 N5 C9 -140.5(2) . . . . ?
K1 K1 N5 C9 -128.86(18) 2_766 . . . ?
K2 K1 N5 C9 34.1(2) 2_655 . . . ?
S4 K1 N5 N6 -4.43(12) . . . . ?
S2 K1 N5 N6 -120.82(10) 2_766 . . . ?
S1 K1 N5 N6 -164.52(11) . . . . ?
S1 K1 N5 N6 95.49(11) 2_766 . . . ?
C1 K1 N5 N6 88.90(12) 2_766 . . . ?
B1 K1 N5 N6 131.38(16) . . . . ?
K1 K1 N5 N6 142.98(11) 2_766 . . . ?
K2 K1 N5 N6 -54.06(13) 2_655 . . . ?
N6 K1 N5 B1 -131.38(16) . . . . ?
S4 K1 N5 B1 -135.81(10) . . . . ?
S2 K1 N5 B1 107.80(10) 2_766 . . . ?
S1 K1 N5 B1 64.09(10) . . . . ?
S1 K1 N5 B1 -35.89(10) 2_766 . . . ?
C1 K1 N5 B1 -42.49(12) 2_766 . . . ?
K1 K1 N5 B1 11.60(10) 2_766 . . . ?
K2 K1 N5 B1 174.56(9) 2_655 . . . ?
C10 C11 N6 N5 0.5(2) . . . . ?
C10 C11 N6 K1 112.29(18) . . . . ?
C9 N5 N6 C11 -0.3(2) . . . . ?
B1 N5 N6 C11 -171.62(16) . . . . ?
K1 N5 N6 C11 129.04(16) . . . . ?
C9 N5 N6 K1 -129.37(14) . . . . ?
B1 N5 N6 K1 59.34(16) . . . . ?
S4 K1 N6 C11 61.05(16) . . . . ?
S2 K1 N6 C11 -28.4(2) 2_766 . . . ?
S1 K1 N6 C11 -100.98(16) . . . . ?
S1 K1 N6 C11 154.50(16) 2_766 . . . ?
N5 K1 N6 C11 -115.2(2) . . . . ?
C1 K1 N6 C11 134.09(16) 2_766 . . . ?
B1 K1 N6 C11 -142.67(19) . . . . ?
K1 K1 N6 C11 -152.62(16) 2_766 . . . ?
K2 K1 N6 C11 29.59(18) 2_655 . . . ?
S4 K1 N6 N5 176.21(10) . . . . ?
S2 K1 N6 N5 86.77(12) 2_766 . . . ?
S1 K1 N6 N5 14.18(10) . . . . ?
S1 K1 N6 N5 -90.34(11) 2_766 . . . ?
C1 K1 N6 N5 -110.75(11) 2_766 . . . ?
B1 K1 N6 N5 -27.51(10) . . . . ?
K1 K1 N6 N5 -37.46(11) 2_766 . . . ?
K2 K1 N6 N5 144.75(9) 2_655 . . . ?
N8 C12 N7 C13 0.7(2) . . . . ?
S3 C12 N7 C13 -178.41(15) . . . . ?
K2 C12 N7 C13 -114.24(14) 2_655 . . . ?
N8 C12 N7 B2 179.66(16) . . . . ?
S3 C12 N7 B2 0.6(3) . . . . ?
K2 C12 N7 B2 64.77(17) 2_655 . . . ?
C14 C13 N7 C12 0.0(2) . . . . ?
C14 C13 N7 B2 -179.00(18) . . . . ?
N11 B2 N7 C12 73.4(2) . . . . ?
N9 B2 N7 C12 -168.43(17) . . . . ?
K2 B2 N7 C12 -1.0(2) . . . . ?
N11 B2 N7 C13 -107.8(2) . . . . ?
N9 B2 N7 C13 10.4(3) . . . . ?
K2 B2 N7 C13 177.81(15) . . . . ?
N7 C12 N8 C14 -1.0(2) . . . . ?
S3 C12 N8 C14 178.05(16) . . . . ?
K2 C12 N8 C14 90.76(17) 2_655 . . . ?
N7 C12 N8 C15 -176.73(19) . . . . ?
S3 C12 N8 C15 2.4(3) . . . . ?
K2 C12 N8 C15 -84.9(2) 2_655 . . . ?
C13 C14 N8 C12 1.0(2) . . . . ?
C13 C14 N8 C15 176.7(2) . . . . ?
N10 C16 N9 C17 0.3(2) . . . . ?
S4 C16 N9 C17 -179.57(15) . . . . ?
N10 C16 N9 B2 175.45(17) . . . . ?
S4 C16 N9 B2 -4.4(3) . . . . ?
C18 C17 N9 C16 -0.1(2) . . . . ?
C18 C17 N9 B2 -175.23(18) . . . . ?
N11 B2 N9 C16 -158.09(17) . . . . ?
N7 B2 N9 C16 83.2(2) . . . . ?
K2 B2 N9 C16 -80.6(2) . . . . ?
N11 B2 N9 C17 16.2(3) . . . . ?
N7 B2 N9 C17 -102.5(2) . . . . ?
K2 B2 N9 C17 93.7(2) . . . . ?
N9 C16 N10 C18 -0.4(2) . . . . ?
S4 C16 N10 C18 179.49(15) . . . . ?
N9 C16 N10 C19 176.61(18) . . . . ?
S4 C16 N10 C19 -3.5(3) . . . . ?
C17 C18 N10 C16 0.3(2) . . . . ?
C17 C18 N10 C19 -176.65(19) . . . . ?
C21 C20 N11 N12 -0.3(3) . . . . ?
C21 C20 N11 B2 173.50(19) . . . . ?
C21 C20 N11 K2 -71.7(2) . . . . ?
N9 B2 N11 C20 -97.9(2) . . . . ?
N7 B2 N11 C20 20.8(3) . . . . ?
K2 B2 N11 C20 130.4(2) . . . . ?
N9 B2 N11 N12 75.4(2) . . . . ?
N7 B2 N11 N12 -165.90(15) . . . . ?
K2 B2 N11 N12 -56.29(13) . . . . ?
N9 B2 N11 K2 131.71(14) . . . . ?
N7 B2 N11 K2 -109.61(13) . . . . ?
N12 K2 N11 C20 98.19(19) . . . . ?
S2 K2 N11 C20 86.56(16) 1_444 . . . ?
S4 K2 N11 C20 -30.95(17) 2_655 . . . ?
S3 K2 N11 C20 -70.53(15) . . . . ?
S3 K2 N11 C20 -169.65(15) 2_655 . . . ?
C12 K2 N11 C20 -175.40(15) 2_655 . . . ?
B2 K2 N11 C20 -136.0(2) . . . . ?
K2 K2 N11 C20 -123.11(16) 2_655 . . . ?
K1 K2 N11 C20 32.95(19) 2_655 . . . ?
S2 K2 N11 N12 -11.63(11) 1_444 . . . ?
S4 K2 N11 N12 -129.14(10) 2_655 . . . ?
S3 K2 N11 N12 -168.72(11) . . . . ?
S3 K2 N11 N12 92.16(10) 2_655 . . . ?
C12 K2 N11 N12 86.41(11) 2_655 . . . ?
B2 K2 N11 N12 125.81(15) . . . . ?
K2 K2 N11 N12 138.70(10) 2_655 . . . ?
K1 K2 N11 N12 -65.24(12) 2_655 . . . ?
N12 K2 N11 B2 -125.81(15) . . . . ?
S2 K2 N11 B2 -137.43(9) 1_444 . . . ?
S4 K2 N11 B2 105.05(10) 2_655 . . . ?
S3 K2 N11 B2 65.48(10) . . . . ?
S3 K2 N11 B2 -33.65(10) 2_655 . . . ?
C12 K2 N11 B2 -39.39(12) 2_655 . . . ?
K2 K2 N11 B2 12.89(10) 2_655 . . . ?
K1 K2 N11 B2 168.95(9) 2_655 . . . ?
C21 C22 N12 N11 -0.4(2) . . . . ?
C21 C22 N12 K2 98.84(19) . . . . ?
C20 N11 N12 C22 0.4(2) . . . . ?
B2 N11 N12 C22 -174.20(16) . . . . ?
K2 N11 N12 C22 118.40(15) . . . . ?
C20 N11 N12 K2 -118.01(14) . . . . ?
B2 N11 N12 K2 67.40(15) . . . . ?
S2 K2 N12 C22 62.44(15) 1_444 . . . ?
S4 K2 N12 C22 -30.22(18) 2_655 . . . ?
N11 K2 N12 C22 -107.88(19) . . . . ?
S3 K2 N12 C22 -97.49(15) . . . . ?
S3 K2 N12 C22 158.85(14) 2_655 . . . ?
C12 K2 N12 C22 138.93(14) 2_655 . . . ?
B2 K2 N12 C22 -138.34(17) . . . . ?
K2 K2 N12 C22 -149.66(14) 2_655 . . . ?
K1 K2 N12 C22 31.33(17) 2_655 . . . ?
S2 K2 N12 N11 170.32(9) 1_444 . . . ?
S4 K2 N12 N11 77.66(12) 2_655 . . . ?
S3 K2 N12 N11 10.39(10) . . . . ?
S3 K2 N12 N11 -93.27(10) 2_655 . . . ?
C12 K2 N12 N11 -113.19(10) 2_655 . . . ?
B2 K2 N12 N11 -30.46(9) . . . . ?
K2 K2 N12 N11 -41.78(10) 2_655 . . . ?
K1 K2 N12 N11 139.21(9) 2_655 . . . ?
N1 C1 S1 K1 -0.8(2) . . . . ?
N2 C1 S1 K1 -179.63(14) . . . . ?
K1 C1 S1 K1 -68.46(4) 2_766 . . . ?
N1 C1 S1 K1 67.64(17) . . . 2_766 ?
N2 C1 S1 K1 -111.17(17) . . . 2_766 ?
N6 K1 S1 C1 -33.59(8) . . . . ?
S4 K1 S1 C1 -148.41(9) . . . . ?
S2 K1 S1 C1 -178.32(8) 2_766 . . . ?
S1 K1 S1 C1 70.89(8) 2_766 . . . ?
N5 K1 S1 C1 -27.40(8) . . . . ?
C1 K1 S1 C1 99.06(8) 2_766 . . . ?
B1 K1 S1 C1 0.11(8) . . . . ?
K1 K1 S1 C1 70.89(8) 2_766 . . . ?
K2 K1 S1 C1 -170.43(7) 2_655 . . . ?
N6 K1 S1 K1 -104.48(4) . . . 2_766 ?
S4 K1 S1 K1 140.70(6) . . . 2_766 ?
S2 K1 S1 K1 110.789(17) 2_766 . . 2_766 ?
S1 K1 S1 K1 0.0 2_766 . . 2_766 ?
N5 K1 S1 K1 -98.30(3) . . . 2_766 ?
C1 K1 S1 K1 28.16(4) 2_766 . . 2_766 ?
B1 K1 S1 K1 -70.78(4) . . . 2_766 ?
K2 K1 S1 K1 118.68(2) 2_655 . . 2_766 ?
N4 C5 S2 K2 78.48(17) . . . 1_666 ?
N3 C5 S2 K2 -101.27(18) . . . 1_666 ?
N4 C5 S2 K1 -178.23(14) . . . 2_766 ?
N3 C5 S2 K1 2.0(2) . . . 2_766 ?
N7 C12 S3 K2 0.2(2) . . . . ?
N8 C12 S3 K2 -178.70(15) . . . . ?
K2 C12 S3 K2 -68.82(4) 2_655 . . . ?
N7 C12 S3 K2 69.03(17) . . . 2_655 ?
N8 C12 S3 K2 -109.88(17) . . . 2_655 ?
N12 K2 S3 C12 -33.73(8) . . . . ?
S2 K2 S3 C12 -154.60(8) 1_444 . . . ?
S4 K2 S3 C12 179.67(7) 2_655 . . . ?
N11 K2 S3 C12 -28.95(8) . . . . ?
S3 K2 S3 C12 68.86(7) 2_655 . . . ?
C12 K2 S3 C12 97.03(8) 2_655 . . . ?
B2 K2 S3 C12 -0.44(8) . . . . ?
K2 K2 S3 C12 68.86(7) 2_655 . . . ?
K1 K2 S3 C12 -173.49(7) 2_655 . . . ?
N12 K2 S3 K2 -102.59(4) . . . 2_655 ?
S2 K2 S3 K2 136.55(5) 1_444 . . 2_655 ?
S4 K2 S3 K2 110.810(17) 2_655 . . 2_655 ?
N11 K2 S3 K2 -97.81(3) . . . 2_655 ?
S3 K2 S3 K2 0.0 2_655 . . 2_655 ?
C12 K2 S3 K2 28.17(4) 2_655 . . 2_655 ?
B2 K2 S3 K2 -69.30(4) . . . 2_655 ?
K1 K2 S3 K2 117.654(18) 2_655 . . 2_655 ?
N10 C16 S4 K1 80.28(17) . . . . ?
N9 C16 S4 K1 -99.88(18) . . . . ?
N10 C16 S4 K2 -176.60(14) . . . 2_655 ?
N9 C16 S4 K2 3.2(2) . . . 2_655 ?
N6 K1 S4 C16 -23.00(7) . . . . ?
S2 K1 S4 C16 120.09(7) 2_766 . . . ?
S1 K1 S4 C16 90.44(9) . . . . ?
S1 K1 S4 C16 -127.47(7) 2_766 . . . ?
N5 K1 S4 C16 -21.20(8) . . . . ?
C1 K1 S4 C16 -149.49(7) 2_766 . . . ?
B1 K1 S4 C16 -48.16(9) . . . . ?
K1 K1 S4 C16 -142.90(7) 2_766 . . . ?
K2 K1 S4 C16 119.49(7) 2_655 . . . ?
N6 K1 S4 K2 -142.50(4) . . . 2_655 ?
S2 K1 S4 K2 0.599(15) 2_766 . . 2_655 ?
S1 K1 S4 K2 -29.06(6) . . . 2_655 ?
S1 K1 S4 K2 113.039(17) 2_766 . . 2_655 ?
N5 K1 S4 K2 -140.69(4) . . . 2_655 ?
C1 K1 S4 K2 91.02(4) 2_766 . . 2_655 ?
B1 K1 S4 K2 -167.65(6) . . . 2_655 ?
K1 K1 S4 K2 97.61(3) 2_766 . . 2_655 ?
